data_7710132
loop_
_publ_author_name
'Pinto, Andrea'
'Echeverri, Marcelo'
'Gomez-Lor, Berta'
'Rodriguez, Laura'

_publ_section_title
;
 Highly emissive supramolecular gold(I)-BTD materials
;
_journal_name_full 'Dalton Transactions'
_journal_paper_doi 10.1039/D2DT00950A
_journal_year 2022
_chemical_formula_moiety C34H39AuN4S
_chemical_formula_sum 'C34 H39 Au N4 S'
_chemical_formula_weight 732.72
_chemical_name_common 'ME 114 imida_200K'
_chemical_name_systematic
'Synthesis of [Au(4-ethynyl-7-(4-nonylphenyl)benzo[c][1,2,5]thiadiazole) (1,3-diethyl-1H-benzo[d]imidazol-3-ium)]'
_chemical_properties_physical Heat-sensitive
_space_group_crystal_system triclinic
_space_group_IT_number 2
_space_group_name_Hall '-P 1'
_space_group_name_H-M_alt 'P -1'
_atom_sites_solution_hydrogens geom
_atom_sites_solution_primary direct
_audit_update_record
;
2022-03-19 deposited with the CCDC.	2022-04-27 downloaded from the CCDC.
;
_cell_angle_alpha 97.6410(10)
_cell_angle_beta 100.288(2)
_cell_angle_gamma 109.9550(10)
_cell_formula_units_Z 2
_cell_length_a 9.4798(3)
_cell_length_b 12.6101(3)
_cell_length_c 14.3603(4)
_cell_measurement_reflns_used 9941
_cell_measurement_temperature 200.(2)
_cell_measurement_theta_max 26.4130
_cell_measurement_theta_min 2.3527
_cell_volume 1552.35(8)
_computing_cell_refinement 'Bruker SAINT'
_computing_data_collection 'Bruker APEX2'
_computing_data_reduction 'Bruker SAINT'
_computing_molecular_graphics 'Bruker SHELXTL'
_computing_publication_material 'Bruker SHELXTL'
_computing_structure_refinement 'SHELXL-2014/7 (Sheldrick, 2014)'
_computing_structure_solution 'SHELXS-97 (Sheldrick 2008)'
_diffrn_ambient_temperature 200.(2)
_diffrn_detector_area_resol_mean 8.3333
_diffrn_measured_fraction_theta_full 0.999
_diffrn_measured_fraction_theta_max 0.999
_diffrn_measurement_device_type 'Bruker Kappa Apex II'
_diffrn_measurement_method '\f and \w scans'
_diffrn_radiation_type 'Mo K\a'
_diffrn_radiation_wavelength 0.71073
_diffrn_reflns_av_R_equivalents 0.0354
_diffrn_reflns_av_unetI/netI 0.0141
_diffrn_reflns_limit_h_max 11
_diffrn_reflns_limit_h_min -11
_diffrn_reflns_limit_k_max 15
_diffrn_reflns_limit_k_min -15
_diffrn_reflns_limit_l_max 17
_diffrn_reflns_limit_l_min -17
_diffrn_reflns_number 82971
_diffrn_reflns_theta_full 25.35
_diffrn_reflns_theta_max 25.35
_diffrn_reflns_theta_min 1.76
_exptl_absorpt_coefficient_mu 4.835
_exptl_absorpt_correction_T_max 0.74
_exptl_absorpt_correction_T_min 0.56
_exptl_absorpt_correction_type multi-scan
_exptl_absorpt_process_details sadabs
_exptl_crystal_colour 'clear intense yellow'
_exptl_crystal_density_diffrn 1.568
_exptl_crystal_density_method 'not measured'
_exptl_crystal_description plate
_exptl_crystal_F_000 732
_exptl_crystal_preparation Luminescent
_exptl_crystal_recrystallization_method 'Re-crystallisation from solvent: MeOH/THF/hexane'
_exptl_crystal_size_max 0.253
_exptl_crystal_size_mid 0.217
_exptl_crystal_size_min 0.067
_refine_diff_density_max 0.323
_refine_diff_density_min -0.328
_refine_ls_extinction_method none
_refine_ls_goodness_of_fit_ref 1.107
_refine_ls_hydrogen_treatment constr
_refine_ls_matrix_type full
_refine_ls_number_parameters 364
_refine_ls_number_reflns 5673
_refine_ls_number_restraints 0
_refine_ls_restrained_S_all 1.107
_refine_ls_R_factor_all 0.0157
_refine_ls_R_factor_gt 0.0138
_refine_ls_shift/su_max 0.002
_refine_ls_shift/su_mean 0.000
_refine_ls_structure_factor_coef Fsqd
_refine_ls_weighting_details 'w=1/[\s^2^(Fo^2^)+(0.0186P)^2^+0.4478P] where P=(Fo^2^+2Fc^2^)/3'
_refine_ls_weighting_scheme calc
_refine_ls_wR_factor_gt 0.0350
_refine_ls_wR_factor_ref 0.0356
_reflns_number_gt 5359
_reflns_number_total 5673
_reflns_threshold_expression 'I > 2\s(I)'
_cod_data_source_file d2dt00950a2.cif
_cod_data_source_block 03124
_cod_depositor_comments
;
The following automatic conversions were performed:

data item '_atom_sites_solution_primary' value 'direct methods' was
changed to 'direct'.

Automatic conversion script
Id: cif_fix_values 7556 2019-12-06 15:28:31Z antanas 
;
_cod_database_code 7710132

loop_
_space_group_symop_operation_xyz
'x, y, z'
'-x, -y, -z'

loop_
_atom_site_type_symbol
_atom_site_label
_atom_site_fract_x
_atom_site_fract_y
_atom_site_fract_z
_atom_site_U_iso_or_equiv
_atom_site_adp_type
_atom_site_calc_flag
_atom_site_refinement_flags_adp
_atom_site_refinement_flags_occupancy
_atom_site_refinement_flags_posn
_atom_site_occupancy
_atom_site_disorder_assembly
_atom_site_disorder_group
Au Au1 0.68667(2) -0.26960(2) 0.50744(2) 0.02905(4) Uani d . . . 1 . .
C C1 0.5696(3) -0.18690(18) 0.56606(16) 0.0325(5) Uani d . . . 1 . .
C C2 0.5134(2) -0.12901(18) 0.60805(16) 0.0313(5) Uani d . . . 1 . .
C C3 0.4568(2) -0.05449(18) 0.66094(15) 0.0293(5) Uani d . . . 1 . .
C C4 0.4460(3) 0.04330(19) 0.63350(16) 0.0330(5) Uani d . . . 1 . .
H H4 0.4724 0.0605 0.575 0.04 Uiso calc U . R 1 . .
C C5 0.3975(3) 0.11898(18) 0.68866(16) 0.0320(5) Uani d . . . 1 . .
H H5 0.3931 0.1849 0.665 0.038 Uiso calc U . R 1 . .
C C6 0.3560(2) 0.10430(17) 0.77426(15) 0.0277(4) Uani d . . . 1 . .
C C7 0.3643(2) 0.00246(18) 0.80462(15) 0.0285(4) Uani d . . . 1 . .
C C8 0.4126(2) -0.07549(17) 0.74847(15) 0.0302(5) Uani d . . . 1 . .
C C9 0.3102(2) 0.18933(17) 0.83018(15) 0.0285(4) Uani d . . . 1 . .
C C10 0.2645(3) 0.26795(19) 0.78594(17) 0.0336(5) Uani d . . . 1 . .
H H10 0.2597 0.2647 0.7189 0.04 Uiso calc U . R 1 . .
C C11 0.2262(3) 0.3505(2) 0.83698(17) 0.0362(5) Uani d . . . 1 . .
H H11 0.1958 0.4029 0.8044 0.043 Uiso calc U . R 1 . .
C C12 0.2309(2) 0.35846(19) 0.93397(17) 0.0342(5) Uani d . . . 1 . .
C C13 0.2746(3) 0.2800(2) 0.97808(17) 0.0407(6) Uani d . . . 1 . .
H H13 0.2779 0.2831 1.0449 0.049 Uiso calc U . R 1 . .
C C14 0.3136(3) 0.1970(2) 0.92802(17) 0.0372(5) Uani d . . . 1 . .
H H14 0.3432 0.1445 0.9609 0.045 Uiso calc U . R 1 . .
C C15 0.1894(3) 0.4485(2) 0.99052(18) 0.0409(6) Uani d . . . 1 . .
H H15A 0.1574 0.4941 0.946 0.049 Uiso calc U . R 1 . .
H H15B 0.0998 0.4091 1.0164 0.049 Uiso calc U . R 1 . .
C C16 0.3196(3) 0.5295(2) 1.07331(18) 0.0425(6) Uani d . . . 1 . .
H H16A 0.4056 0.5742 1.0469 0.051 Uiso calc U . R 1 . .
H H16B 0.3581 0.4835 1.1146 0.051 Uiso calc U . R 1 . .
C C17 0.2733(3) 0.6138(2) 1.13612(18) 0.0432(6) Uani d . . . 1 . .
H H17A 0.1754 0.5699 1.1522 0.052 Uiso calc U . R 1 . .
H H17B 0.3537 0.6483 1.1976 0.052 Uiso calc U . R 1 . .
C C18 0.2519(3) 0.71004(19) 1.09005(17) 0.0349(5) Uani d . . . 1 . .
H H18A 0.1737 0.676 1.0276 0.042 Uiso calc U . R 1 . .
H H18B 0.3506 0.7561 1.0761 0.042 Uiso calc U . R 1 . .
C C19 0.2009(3) 0.78968(19) 1.15320(17) 0.0352(5) Uani d . . . 1 . .
H H19A 0.0997 0.744 1.1644 0.042 Uiso calc U . R 1 . .
H H19B 0.2763 0.8202 1.2168 0.042 Uiso calc U . R 1 . .
C C20 0.1862(3) 0.8901(2) 1.11111(17) 0.0396(5) Uani d . . . 1 . .
H H20A 0.1093 0.8599 1.048 0.047 Uiso calc U . R 1 . .
H H20B 0.2869 0.9354 1.099 0.047 Uiso calc U . R 1 . .
C C21 0.1375(3) 0.9698(2) 1.17614(18) 0.0407(6) Uani d . . . 1 . .
H H21A 0.0323 0.9263 1.1829 0.049 Uiso calc U . R 1 . .
H H21B 0.2085 0.9938 1.2413 0.049 Uiso calc U . R 1 . .
C C22 0.1374(4) 1.0756(3) 1.1395(2) 0.0671(9) Uani d . . . 1 . .
H H22A 0.0659 1.0515 1.0745 0.081 Uiso calc U . R 1 . .
H H22B 0.2424 1.1187 1.1322 0.081 Uiso calc U . R 1 . .
C C23 0.0901(4) 1.1554(3) 1.2041(2) 0.0677(9) Uani d . . . 1 . .
H H23A -0.0135 1.1134 1.2122 0.101 Uiso calc U . R 1 . .
H H23B 0.0894 1.221 1.1747 0.101 Uiso calc U . R 1 . .
H H23C 0.1639 1.1834 1.2675 0.101 Uiso calc U . R 1 . .
C C24 0.8188(2) -0.34556(17) 0.45426(15) 0.0274(4) Uani d . . . 1 . .
C C25 0.9041(3) -0.47524(19) 0.38662(15) 0.0316(5) Uani d . . . 1 . .
C C26 0.9215(3) -0.5743(2) 0.34333(18) 0.0437(6) Uani d . . . 1 . .
H H26 0.8365 -0.6459 0.3203 0.052 Uiso calc U . R 1 . .
C C27 1.0682(4) -0.5625(3) 0.3359(2) 0.0547(7) Uani d . . . 1 . .
H H27 1.0851 -0.6281 0.3072 0.066 Uiso calc U . R 1 . .
C C28 1.1925(3) -0.4581(3) 0.3687(2) 0.0540(7) Uani d . . . 1 . .
H H28 1.2918 -0.4543 0.3618 0.065 Uiso calc U . R 1 . .
C C29 1.1761(3) -0.3604(2) 0.41063(18) 0.0440(6) Uani d . . . 1 . .
H H29 1.2614 -0.2889 0.433 0.053 Uiso calc U . R 1 . .
C C30 1.0284(2) -0.37110(18) 0.41893(15) 0.0305(5) Uani d . . . 1 . .
C C31 0.6221(3) -0.54484(19) 0.38907(18) 0.0376(5) Uani d . . . 1 . .
H H31A 0.5675 -0.5237 0.4368 0.045 Uiso calc U . R 1 . .
H H31B 0.6306 -0.6193 0.3975 0.045 Uiso calc U . R 1 . .
C C32 0.5285(3) -0.5598(2) 0.2890(2) 0.0497(6) Uani d . . . 1 . .
H H32A 0.5198 -0.4864 0.2801 0.075 Uiso calc U . R 1 . .
H H32B 0.4251 -0.6185 0.2801 0.075 Uiso calc U . R 1 . .
H H32C 0.5795 -0.5843 0.2413 0.075 Uiso calc U . R 1 . .
C C33 1.0651(3) -0.17224(19) 0.50396(18) 0.0398(6) Uani d . . . 1 . .
H H33A 1.1671 -0.1662 0.5411 0.048 Uiso calc U . R 1 . .
H H33B 1.0136 -0.1431 0.5499 0.048 Uiso calc U . R 1 . .
C C34 1.0883(4) -0.0984(2) 0.4297(2) 0.0621(8) Uani d . . . 1 . .
H H34A 1.1389 -0.1271 0.3839 0.093 Uiso calc U . R 1 . .
H H34B 1.1534 -0.0185 0.462 0.093 Uiso calc U . R 1 . .
H H34C 0.9878 -0.1015 0.3946 0.093 Uiso calc U . R 1 . .
N N1 0.4114(2) -0.16753(16) 0.78608(14) 0.0402(5) Uani d . . . 1 . .
N N2 0.3292(2) -0.03272(17) 0.88505(14) 0.0400(5) Uani d . . . 1 . .
N N3 0.7776(2) -0.45619(14) 0.40883(12) 0.0279(4) Uani d . . . 1 . .
N N4 0.97140(19) -0.29356(14) 0.45973(13) 0.0291(4) Uani d . . . 1 . .
S S1 0.35611(9) -0.15166(6) 0.88503(5) 0.05122(17) Uani d . . . 1 . .

loop_
_atom_site_aniso_label
_atom_site_aniso_U_11
_atom_site_aniso_U_22
_atom_site_aniso_U_33
_atom_site_aniso_U_12
_atom_site_aniso_U_13
_atom_site_aniso_U_23
Au1 0.03244(5) 0.02459(5) 0.02996(5) 0.00874(4) 0.01003(4) 0.00700(3)
C1 0.0333(12) 0.0266(11) 0.0336(12) 0.0056(9) 0.0091(10) 0.0073(9)
C2 0.0299(11) 0.0278(11) 0.0308(12) 0.0051(9) 0.0060(9) 0.0050(9)
C3 0.0262(10) 0.0269(11) 0.0276(11) 0.0058(9) 0.0015(9) -0.0001(9)
C4 0.0363(12) 0.0328(12) 0.0282(12) 0.0097(10) 0.0099(10) 0.0068(9)
C5 0.0382(12) 0.0298(11) 0.0301(12) 0.0137(10) 0.0090(10) 0.0101(9)
C6 0.0238(10) 0.0270(10) 0.0271(11) 0.0056(8) 0.0022(9) 0.0041(9)
C7 0.0277(11) 0.0293(11) 0.0253(11) 0.0078(9) 0.0043(9) 0.0062(9)
C8 0.0298(11) 0.0266(11) 0.0284(11) 0.0067(9) 0.0016(9) 0.0047(9)
C9 0.0237(10) 0.0287(11) 0.0296(11) 0.0064(9) 0.0050(9) 0.0050(9)
C10 0.0347(12) 0.0360(12) 0.0293(12) 0.0132(10) 0.0057(10) 0.0073(10)
C11 0.0346(12) 0.0357(12) 0.0392(13) 0.0162(10) 0.0042(10) 0.0091(10)
C12 0.0273(11) 0.0354(12) 0.0380(13) 0.0118(9) 0.0061(10) 0.0033(10)
C13 0.0495(14) 0.0485(14) 0.0306(13) 0.0238(12) 0.0146(11) 0.0087(11)
C14 0.0447(13) 0.0397(13) 0.0332(13) 0.0212(11) 0.0108(11) 0.0107(10)
C15 0.0343(12) 0.0421(13) 0.0441(14) 0.0172(11) 0.0052(11) -0.0005(11)
C16 0.0415(13) 0.0405(13) 0.0441(15) 0.0205(11) 0.0005(11) 0.0032(11)
C17 0.0532(15) 0.0394(13) 0.0341(13) 0.0183(12) 0.0047(11) 0.0035(11)
C18 0.0334(12) 0.0365(12) 0.0323(12) 0.0115(10) 0.0066(10) 0.0052(10)
C19 0.0309(12) 0.0363(12) 0.0339(12) 0.0095(10) 0.0062(10) 0.0026(10)
C20 0.0420(13) 0.0372(13) 0.0368(13) 0.0150(11) 0.0063(11) 0.0028(10)
C21 0.0334(12) 0.0405(13) 0.0434(14) 0.0132(10) 0.0040(11) 0.0016(11)
C22 0.105(3) 0.0577(18) 0.0466(17) 0.0500(19) 0.0052(17) 0.0033(14)
C23 0.068(2) 0.0560(18) 0.075(2) 0.0365(16) -0.0008(17) -0.0081(16)
C24 0.0313(11) 0.0253(10) 0.0241(11) 0.0076(9) 0.0059(9) 0.0092(9)
C25 0.0396(12) 0.0336(12) 0.0249(11) 0.0160(10) 0.0077(9) 0.0110(9)
C26 0.0635(17) 0.0379(13) 0.0344(13) 0.0264(12) 0.0091(12) 0.0069(11)
C27 0.080(2) 0.0643(19) 0.0419(15) 0.0505(18) 0.0210(15) 0.0136(14)
C28 0.0554(17) 0.082(2) 0.0465(16) 0.0445(17) 0.0210(14) 0.0226(15)
C29 0.0372(13) 0.0606(16) 0.0399(14) 0.0216(12) 0.0106(11) 0.0183(12)
C30 0.0332(11) 0.0347(12) 0.0255(11) 0.0132(10) 0.0064(9) 0.0114(9)
C31 0.0357(12) 0.0257(11) 0.0441(14) 0.0007(10) 0.0123(11) 0.0090(10)
C32 0.0339(13) 0.0453(15) 0.0554(17) 0.0028(11) 0.0008(12) 0.0080(13)
C33 0.0327(12) 0.0276(11) 0.0442(14) 0.0002(10) 0.0001(11) 0.0003(10)
C34 0.0654(19) 0.0309(14) 0.071(2) -0.0026(13) 0.0087(16) 0.0154(13)
N1 0.0555(13) 0.0313(10) 0.0355(11) 0.0181(9) 0.0100(10) 0.0091(9)
N2 0.0554(13) 0.0367(11) 0.0326(11) 0.0189(10) 0.0152(9) 0.0116(9)
N3 0.0320(9) 0.0225(9) 0.0272(9) 0.0068(7) 0.0075(8) 0.0078(7)
N4 0.0275(9) 0.0263(9) 0.0282(10) 0.0049(7) 0.0043(8) 0.0058(7)
S1 0.0861(5) 0.0408(3) 0.0393(4) 0.0305(4) 0.0241(4) 0.0196(3)

loop_
_atom_type_symbol
_atom_type_description
_atom_type_scat_dispersion_real
_atom_type_scat_dispersion_imag
_atom_type_scat_source
C C 0.0033 0.0016 'International Tables Vol C Tables 4.2.6.8 and 6.1.1.4'
H H 0.0000 0.0000 'International Tables Vol C Tables 4.2.6.8 and 6.1.1.4'
Au Au -2.0133 8.8022 'International Tables Vol C Tables 4.2.6.8 and 6.1.1.4'
N N 0.0061 0.0033 'International Tables Vol C Tables 4.2.6.8 and 6.1.1.4'
S S 0.1246 0.1234 'International Tables Vol C Tables 4.2.6.8 and 6.1.1.4'

loop_
_geom_angle_atom_site_label_1
_geom_angle_atom_site_label_2
_geom_angle_atom_site_label_3
_geom_angle_site_symmetry_1
_geom_angle_site_symmetry_3
_geom_angle
_geom_angle_publ_flag
C1 Au1 C24 . . 176.06(8) ?
C2 C1 Au1 . . 173.0(2) ?
C1 C2 C3 . . 176.2(2) ?
C4 C3 C8 . . 115.40(19) ?
C4 C3 C2 . . 123.1(2) ?
C8 C3 C2 . . 121.47(19) ?
C3 C4 C5 . . 122.6(2) ?
C3 C4 H4 . . 118.7 ?
C5 C4 H4 . . 118.7 ?
C6 C5 C4 . . 124.6(2) ?
C6 C5 H5 . . 117.7 ?
C4 C5 H5 . . 117.7 ?
C5 C6 C7 . . 114.32(19) ?
C5 C6 C9 . . 121.81(19) ?
C7 C6 C9 . . 123.86(19) ?
N2 C7 C6 . . 126.4(2) ?
N2 C7 C8 . . 112.19(19) ?
C6 C7 C8 . . 121.38(19) ?
N1 C8 C3 . . 124.5(2) ?
N1 C8 C7 . . 113.87(19) ?
C3 C8 C7 . . 121.67(19) ?
C14 C9 C10 . . 116.8(2) ?
C14 C9 C6 . . 122.75(19) ?
C10 C9 C6 . . 120.41(19) ?
C11 C10 C9 . . 121.6(2) ?
C11 C10 H10 . . 119.2 ?
C9 C10 H10 . . 119.2 ?
C12 C11 C10 . . 121.4(2) ?
C12 C11 H11 . . 119.3 ?
C10 C11 H11 . . 119.3 ?
C11 C12 C13 . . 117.2(2) ?
C11 C12 C15 . . 121.9(2) ?
C13 C12 C15 . . 120.9(2) ?
C12 C13 C14 . . 122.0(2) ?
C12 C13 H13 . . 119.0 ?
C14 C13 H13 . . 119.0 ?
C13 C14 C9 . . 120.8(2) ?
C13 C14 H14 . . 119.6 ?
C9 C14 H14 . . 119.6 ?
C16 C15 C12 . . 113.68(19) ?
C16 C15 H15A . . 108.8 ?
C12 C15 H15A . . 108.8 ?
C16 C15 H15B . . 108.8 ?
C12 C15 H15B . . 108.8 ?
H15A C15 H15B . . 107.7 ?
C15 C16 C17 . . 113.7(2) ?
C15 C16 H16A . . 108.8 ?
C17 C16 H16A . . 108.8 ?
C15 C16 H16B . . 108.8 ?
C17 C16 H16B . . 108.8 ?
H16A C16 H16B . . 107.7 ?
C18 C17 C16 . . 114.7(2) ?
C18 C17 H17A . . 108.6 ?
C16 C17 H17A . . 108.6 ?
C18 C17 H17B . . 108.6 ?
C16 C17 H17B . . 108.6 ?
H17A C17 H17B . . 107.6 ?
C17 C18 C19 . . 113.18(19) ?
C17 C18 H18A . . 108.9 ?
C19 C18 H18A . . 108.9 ?
C17 C18 H18B . . 108.9 ?
C19 C18 H18B . . 108.9 ?
H18A C18 H18B . . 107.8 ?
C20 C19 C18 . . 114.32(19) ?
C20 C19 H19A . . 108.7 ?
C18 C19 H19A . . 108.7 ?
C20 C19 H19B . . 108.7 ?
C18 C19 H19B . . 108.7 ?
H19A C19 H19B . . 107.6 ?
C19 C20 C21 . . 113.5(2) ?
C19 C20 H20A . . 108.9 ?
C21 C20 H20A . . 108.9 ?
C19 C20 H20B . . 108.9 ?
C21 C20 H20B . . 108.9 ?
H20A C20 H20B . . 107.7 ?
C22 C21 C20 . . 113.8(2) ?
C22 C21 H21A . . 108.8 ?
C20 C21 H21A . . 108.8 ?
C22 C21 H21B . . 108.8 ?
C20 C21 H21B . . 108.8 ?
H21A C21 H21B . . 107.7 ?
C21 C22 C23 . . 114.0(3) ?
C21 C22 H22A . . 108.7 ?
C23 C22 H22A . . 108.7 ?
C21 C22 H22B . . 108.7 ?
C23 C22 H22B . . 108.7 ?
H22A C22 H22B . . 107.6 ?
C22 C23 H23A . . 109.5 ?
C22 C23 H23B . . 109.5 ?
H23A C23 H23B . . 109.5 ?
C22 C23 H23C . . 109.5 ?
H23A C23 H23C . . 109.5 ?
H23B C23 H23C . . 109.5 ?
N3 C24 N4 . . 106.25(18) ?
N3 C24 Au1 . . 128.35(15) ?
N4 C24 Au1 . . 125.39(15) ?
N3 C25 C30 . . 106.61(18) ?
N3 C25 C26 . . 132.0(2) ?
C30 C25 C26 . . 121.3(2) ?
C27 C26 C25 . . 116.2(2) ?
C27 C26 H26 . . 121.9 ?
C25 C26 H26 . . 121.9 ?
C26 C27 C28 . . 122.3(2) ?
C26 C27 H27 . . 118.9 ?
C28 C27 H27 . . 118.9 ?
C29 C28 C27 . . 121.8(3) ?
C29 C28 H28 . . 119.1 ?
C27 C28 H28 . . 119.1 ?
C28 C29 C30 . . 116.6(2) ?
C28 C29 H29 . . 121.7 ?
C30 C29 H29 . . 121.7 ?
N4 C30 C25 . . 106.00(18) ?
N4 C30 C29 . . 132.2(2) ?
C25 C30 C29 . . 121.8(2) ?
N3 C31 C32 . . 112.75(19) ?
N3 C31 H31A . . 109.0 ?
C32 C31 H31A . . 109.0 ?
N3 C31 H31B . . 109.0 ?
C32 C31 H31B . . 109.0 ?
H31A C31 H31B . . 107.8 ?
C31 C32 H32A . . 109.5 ?
C31 C32 H32B . . 109.5 ?
H32A C32 H32B . . 109.5 ?
C31 C32 H32C . . 109.5 ?
H32A C32 H32C . . 109.5 ?
H32B C32 H32C . . 109.5 ?
N4 C33 C34 . . 112.1(2) ?
N4 C33 H33A . . 109.2 ?
C34 C33 H33A . . 109.2 ?
N4 C33 H33B . . 109.2 ?
C34 C33 H33B . . 109.2 ?
H33A C33 H33B . . 107.9 ?
C33 C34 H34A . . 109.5 ?
C33 C34 H34B . . 109.5 ?
H34A C34 H34B . . 109.5 ?
C33 C34 H34C . . 109.5 ?
H34A C34 H34C . . 109.5 ?
H34B C34 H34C . . 109.5 ?
C8 N1 S1 . . 105.92(15) ?
C7 N2 S1 . . 106.83(15) ?
C24 N3 C25 . . 110.43(17) ?
C24 N3 C31 . . 124.86(18) ?
C25 N3 C31 . . 124.67(18) ?
C24 N4 C30 . . 110.70(17) ?
C24 N4 C33 . . 125.01(19) ?
C30 N4 C33 . . 124.29(18) ?
N2 S1 N1 . . 101.18(10) ?

loop_
_geom_bond_atom_site_label_1
_geom_bond_atom_site_label_2
_geom_bond_site_symmetry_2
_geom_bond_distance
_geom_bond_publ_flag
Au1 C1 . 1.979(2) ?
Au1 C24 . 2.009(2) ?
C1 C2 . 1.201(3) ?
C2 C3 . 1.431(3) ?
C3 C4 . 1.374(3) ?
C3 C8 . 1.423(3) ?
C4 C5 . 1.407(3) ?
C4 H4 . 0.95 ?
C5 C6 . 1.372(3) ?
C5 H5 . 0.95 ?
C6 C7 . 1.432(3) ?
C6 C9 . 1.482(3) ?
C7 N2 . 1.347(3) ?
C7 C8 . 1.433(3) ?
C8 N1 . 1.341(3) ?
C9 C14 . 1.389(3) ?
C9 C10 . 1.392(3) ?
C10 C11 . 1.379(3) ?
C10 H10 . 0.95 ?
C11 C12 . 1.375(3) ?
C11 H11 . 0.95 ?
C12 C13 . 1.380(3) ?
C12 C15 . 1.509(3) ?
C13 C14 . 1.381(3) ?
C13 H13 . 0.95 ?
C14 H14 . 0.95 ?
C15 C16 . 1.508(3) ?
C15 H15A . 0.99 ?
C15 H15B . 0.99 ?
C16 C17 . 1.529(3) ?
C16 H16A . 0.99 ?
C16 H16B . 0.99 ?
C17 C18 . 1.512(3) ?
C17 H17A . 0.99 ?
C17 H17B . 0.99 ?
C18 C19 . 1.520(3) ?
C18 H18A . 0.99 ?
C18 H18B . 0.99 ?
C19 C20 . 1.511(3) ?
C19 H19A . 0.99 ?
C19 H19B . 0.99 ?
C20 C21 . 1.522(3) ?
C20 H20A . 0.99 ?
C20 H20B . 0.99 ?
C21 C22 . 1.498(4) ?
C21 H21A . 0.99 ?
C21 H21B . 0.99 ?
C22 C23 . 1.511(4) ?
C22 H22A . 0.99 ?
C22 H22B . 0.99 ?
C23 H23A . 0.98 ?
C23 H23B . 0.98 ?
C23 H23C . 0.98 ?
C24 N3 . 1.349(3) ?
C24 N4 . 1.352(3) ?
C25 N3 . 1.382(3) ?
C25 C30 . 1.384(3) ?
C25 C26 . 1.394(3) ?
C26 C27 . 1.373(4) ?
C26 H26 . 0.95 ?
C27 C28 . 1.386(4) ?
C27 H27 . 0.95 ?
C28 C29 . 1.368(4) ?
C28 H28 . 0.95 ?
C29 C30 . 1.389(3) ?
C29 H29 . 0.95 ?
C30 N4 . 1.383(3) ?
C31 N3 . 1.464(3) ?
C31 C32 . 1.499(4) ?
C31 H31A . 0.99 ?
C31 H31B . 0.99 ?
C32 H32A . 0.98 ?
C32 H32B . 0.98 ?
C32 H32C . 0.98 ?
C33 N4 . 1.465(3) ?
C33 C34 . 1.504(4) ?
C33 H33A . 0.99 ?
C33 H33B . 0.99 ?
C34 H34A . 0.98 ?
C34 H34B . 0.98 ?
C34 H34C . 0.98 ?
N1 S1 . 1.611(2) ?
N2 S1 . 1.605(2) ?

loop_
_geom_torsion_atom_site_label_1
_geom_torsion_atom_site_label_2
_geom_torsion_atom_site_label_3
_geom_torsion_atom_site_label_4
_geom_torsion_site_symmetry_1
_geom_torsion_site_symmetry_2
_geom_torsion_site_symmetry_3
_geom_torsion_site_symmetry_4
_geom_torsion
_geom_torsion_publ_flag
C8 C3 C4 C5 . . . . 1.1(3) ?
C2 C3 C4 C5 . . . . -176.7(2) ?
C3 C4 C5 C6 . . . . -0.1(4) ?
C4 C5 C6 C7 . . . . -0.5(3) ?
C4 C5 C6 C9 . . . . 178.2(2) ?
C5 C6 C7 N2 . . . . -179.5(2) ?
C9 C6 C7 N2 . . . . 1.7(3) ?
C5 C6 C7 C8 . . . . 0.1(3) ?
C9 C6 C7 C8 . . . . -178.63(19) ?
C4 C3 C8 N1 . . . . 178.3(2) ?
C2 C3 C8 N1 . . . . -3.8(3) ?
C4 C3 C8 C7 . . . . -1.5(3) ?
C2 C3 C8 C7 . . . . 176.35(19) ?
N2 C7 C8 N1 . . . . 0.8(3) ?
C6 C7 C8 N1 . . . . -178.88(19) ?
N2 C7 C8 C3 . . . . -179.35(19) ?
C6 C7 C8 C3 . . . . 1.0(3) ?
C5 C6 C9 C14 . . . . -159.7(2) ?
C7 C6 C9 C14 . . . . 18.9(3) ?
C5 C6 C9 C10 . . . . 18.8(3) ?
C7 C6 C9 C10 . . . . -162.6(2) ?
C14 C9 C10 C11 . . . . 0.7(3) ?
C6 C9 C10 C11 . . . . -177.9(2) ?
C9 C10 C11 C12 . . . . -0.2(3) ?
C10 C11 C12 C13 . . . . -0.5(3) ?
C10 C11 C12 C15 . . . . 179.9(2) ?
C11 C12 C13 C14 . . . . 0.6(4) ?
C15 C12 C13 C14 . . . . -179.8(2) ?
C12 C13 C14 C9 . . . . 0.0(4) ?
C10 C9 C14 C13 . . . . -0.6(3) ?
C6 C9 C14 C13 . . . . 177.9(2) ?
C11 C12 C15 C16 . . . . -119.6(3) ?
C13 C12 C15 C16 . . . . 60.8(3) ?
C12 C15 C16 C17 . . . . -174.8(2) ?
C15 C16 C17 C18 . . . . -73.7(3) ?
C16 C17 C18 C19 . . . . 178.1(2) ?
C17 C18 C19 C20 . . . . 177.1(2) ?
C18 C19 C20 C21 . . . . -179.1(2) ?
C19 C20 C21 C22 . . . . 174.5(2) ?
C20 C21 C22 C23 . . . . -179.6(3) ?
N3 C25 C26 C27 . . . . -177.5(2) ?
C30 C25 C26 C27 . . . . 0.7(3) ?
C25 C26 C27 C28 . . . . -0.4(4) ?
C26 C27 C28 C29 . . . . 0.0(4) ?
C27 C28 C29 C30 . . . . 0.1(4) ?
N3 C25 C30 N4 . . . . 0.2(2) ?
C26 C25 C30 N4 . . . . -178.3(2) ?
N3 C25 C30 C29 . . . . 178.0(2) ?
C26 C25 C30 C29 . . . . -0.6(3) ?
C28 C29 C30 N4 . . . . 177.2(2) ?
C28 C29 C30 C25 . . . . 0.1(3) ?
C3 C8 N1 S1 . . . . 179.19(18) ?
C7 C8 N1 S1 . . . . -1.0(2) ?
C6 C7 N2 S1 . . . . 179.45(18) ?
C8 C7 N2 S1 . . . . -0.2(2) ?
N4 C24 N3 C25 . . . . 0.9(2) ?
Au1 C24 N3 C25 . . . . -177.75(15) ?
N4 C24 N3 C31 . . . . 178.72(19) ?
Au1 C24 N3 C31 . . . . 0.1(3) ?
C30 C25 N3 C24 . . . . -0.7(2) ?
C26 C25 N3 C24 . . . . 177.6(2) ?
C30 C25 N3 C31 . . . . -178.54(19) ?
C26 C25 N3 C31 . . . . -0.2(4) ?
C32 C31 N3 C24 . . . . 96.2(3) ?
C32 C31 N3 C25 . . . . -86.2(3) ?
N3 C24 N4 C30 . . . . -0.7(2) ?
Au1 C24 N4 C30 . . . . 177.95(14) ?
N3 C24 N4 C33 . . . . -179.88(19) ?
Au1 C24 N4 C33 . . . . -1.2(3) ?
C25 C30 N4 C24 . . . . 0.3(2) ?
C29 C30 N4 C24 . . . . -177.1(2) ?
C25 C30 N4 C33 . . . . 179.47(19) ?
C29 C30 N4 C33 . . . . 2.0(4) ?
C34 C33 N4 C24 . . . . -99.5(3) ?
C34 C33 N4 C30 . . . . 81.5(3) ?
C7 N2 S1 N1 . . . . -0.33(18) ?
C8 N1 S1 N2 . . . . 0.76(18) ?
